data_4508991
loop_
_publ_author_name
'Xu, Guan-Cheng'
'Ding, Yu-Jie'
'Okamura, Taka-aki'
'Huang, Yong-Qing'
'Bai, Zheng-Shuai'
'Hua, Qing'
'Liu, Guang-Xiang'
'Sun, Wei-Yin'
'Ueyama, Norikazu'

_publ_section_title
;
 Coordination Polymers with Varied Metal Centers and Flexible Tripodal
 Ligand 1,3,5-Tris(imidazol-1-ylmethyl)benzene: Synthesis, Structure, and
 Reversible Anion Exchange Property
;
_journal_issue 1
_journal_name_full 'Crystal Growth &amp; Design'
_journal_page_first 395
_journal_paper_doi 10.1021/cg800600g
_journal_volume 9
_journal_year 2009
_chemical_formula_sum 'C36 H44 Cd N14 O10'
_chemical_formula_weight 945.25
_chemical_name_systematic
; 
 ? 
;
_space_group_IT_number 15
_symmetry_cell_setting monoclinic
_symmetry_space_group_name_Hall '-C 2yc'
_symmetry_space_group_name_H-M 'C 1 2/c 1'
_atom_sites_solution_hydrogens geom
_atom_sites_solution_primary direct
_atom_sites_solution_secondary difmap
_audit_creation_method SHELXL-97
_cell_angle_alpha 90.00
_cell_angle_beta 111.906(18)
_cell_angle_gamma 90.00
_cell_formula_units_Z 4
_cell_length_a 22.681(9)
_cell_length_b 9.333(4)
_cell_length_c 21.170(7)
_cell_measurement_reflns_used 4009
_cell_measurement_temperature 293(2)
_cell_measurement_theta_max 26.73
_cell_measurement_theta_min 2.248
_cell_volume 4158(3)
_computing_cell_refinement 'Bruker SMART'
_computing_data_collection 'Bruker SMART'
_computing_data_reduction 'Bruker SAINT'
_computing_molecular_graphics 'Bruker SHELXTL'
_computing_publication_material 'Bruker SHELXTL'
_computing_structure_refinement 'Bruker SHELXTL'
_computing_structure_solution 'Bruker SHELXTL'
_diffrn_ambient_temperature 293(2)
_diffrn_measured_fraction_theta_full 0.996
_diffrn_measured_fraction_theta_max 0.996
_diffrn_measurement_device_type 'CCD area detector'
_diffrn_measurement_method 'phi and omega scans'
_diffrn_radiation_monochromator graphite
_diffrn_radiation_source 'fine-focus sealed tube'
_diffrn_radiation_type MoK\a
_diffrn_radiation_wavelength 0.71073
_diffrn_reflns_av_R_equivalents 0.0315
_diffrn_reflns_av_sigmaI/netI 0.0347
_diffrn_reflns_limit_h_max 26
_diffrn_reflns_limit_h_min -27
_diffrn_reflns_limit_k_max 11
_diffrn_reflns_limit_k_min -11
_diffrn_reflns_limit_l_max 22
_diffrn_reflns_limit_l_min -26
_diffrn_reflns_number 10751
_diffrn_reflns_theta_full 26.00
_diffrn_reflns_theta_max 26.00
_diffrn_reflns_theta_min 2.25
_exptl_absorpt_coefficient_mu 0.598
_exptl_absorpt_correction_T_max 0.9426
_exptl_absorpt_correction_T_min 0.8409
_exptl_absorpt_correction_type multi-scan
_exptl_absorpt_process_details sadabs
_exptl_crystal_colour colorless
_exptl_crystal_density_diffrn 1.510
_exptl_crystal_density_method 'not measured'
_exptl_crystal_description block
_exptl_crystal_F_000 1944
_exptl_crystal_size_max 0.30
_exptl_crystal_size_mid 0.16
_exptl_crystal_size_min 0.10
_refine_diff_density_max 0.823
_refine_diff_density_min -0.480
_refine_diff_density_rms 0.105
_refine_ls_extinction_method none
_refine_ls_goodness_of_fit_ref 1.058
_refine_ls_hydrogen_treatment constr
_refine_ls_matrix_type full
_refine_ls_number_parameters 267
_refine_ls_number_reflns 4073
_refine_ls_number_restraints 0
_refine_ls_restrained_S_all 1.058
_refine_ls_R_factor_all 0.0635
_refine_ls_R_factor_gt 0.0550
_refine_ls_shift/su_max 0.000
_refine_ls_shift/su_mean 0.000
_refine_ls_structure_factor_coef Fsqd
_refine_ls_weighting_details 'calc w=1/[\s^2^(Fo^2^)+(0.0897P)^2^+15.5930P] where P=(Fo^2^+2Fc^2^)/3'
_refine_ls_weighting_scheme calc
_refine_ls_wR_factor_gt 0.1561
_refine_ls_wR_factor_ref 0.1625
_reflns_number_gt 3441
_reflns_number_total 4073
_reflns_threshold_expression >2sigma(I)
_cod_data_source_file cg800600gsup1.cif
_cod_data_source_block 4
_cod_depositor_comments
;
The following automatic conversions were performed:

'_symmetry_cell_setting' value 'Monoclinic' changed to 'monoclinic'
according to /home/saulius/struct/CIF-dictionaries/cif_core.dic
dictionary named 'cif_core.dic' version 2.4.2 from 2011-04-26.

Automatic conversion script
Id: cif_fix_values 1891 2012-01-12 08:04:46Z andrius 
;
_cod_original_sg_symbol_H-M ' C2/c'
_cod_database_code 4508991

loop_
_symmetry_equiv_pos_as_xyz
'x, y, z'
'-x, y, -z+1/2'
'x+1/2, y+1/2, z'
'-x+1/2, y+1/2, -z+1/2'
'-x, -y, -z'
'x, -y, z-1/2'
'-x+1/2, -y+1/2, -z'
'x+1/2, -y+1/2, z-1/2'

loop_
_atom_site_label
_atom_site_type_symbol
_atom_site_fract_x
_atom_site_fract_y
_atom_site_fract_z
_atom_site_U_iso_or_equiv
_atom_site_adp_type
_atom_site_occupancy
_atom_site_symmetry_multiplicity
_atom_site_calc_flag
_atom_site_refinement_flags
Cd1 Cd 0.0000 0.0000 0.0000 0.03453(18) Uani 1 2 d S
C1 C 0.1746(2) 0.5584(5) 0.1030(2) 0.0431(10) Uani 1 1 d .
C2 C 0.1992(2) 0.4561(5) 0.1541(3) 0.0436(10) Uani 1 1 d .
H2 H 0.1717 0.3941 0.1639 0.052 Uiso 1 1 calc R
C3 C 0.2644(2) 0.4457(5) 0.1906(2) 0.0398(9) Uani 1 1 d .
C4 C 0.3050(2) 0.5391(5) 0.1758(2) 0.0401(10) Uani 1 1 d .
H4 H 0.3486 0.5329 0.2001 0.048 Uiso 1 1 calc R
C5 C 0.28155(19) 0.6413(5) 0.1254(2) 0.0361(9) Uani 1 1 d .
C6 C 0.2164(2) 0.6494(5) 0.0897(2) 0.0402(9) Uani 1 1 d .
H6 H 0.2005 0.7182 0.0558 0.048 Uiso 1 1 calc R
C7 C 0.1038(2) 0.5702(5) 0.0637(3) 0.0572(14) Uani 1 1 d .
H7A H 0.0826 0.5820 0.0956 0.069 Uiso 1 1 calc R
H7B H 0.0952 0.6549 0.0352 0.069 Uiso 1 1 calc R
C8 C 0.0770(3) 0.4165(6) -0.0428(3) 0.0626(14) Uani 1 1 d .
H8 H 0.0923 0.4759 -0.0685 0.075 Uiso 1 1 calc R
C9 C 0.0505(2) 0.2871(6) -0.0609(3) 0.0560(13) Uani 1 1 d .
H9 H 0.0443 0.2412 -0.1019 0.067 Uiso 1 1 calc R
C10 C 0.05075(19) 0.3310(5) 0.0378(2) 0.0442(10) Uani 1 1 d .
H10 H 0.0449 0.3224 0.0788 0.053 Uiso 1 1 calc R
C11 C 0.2905(2) 0.3360(5) 0.2472(2) 0.0492(11) Uani 1 1 d .
H11A H 0.2559 0.2787 0.2500 0.059 Uiso 1 1 calc R
H11B H 0.3195 0.2724 0.2370 0.059 Uiso 1 1 calc R
C12 C 0.2978(2) 0.5009(5) 0.3447(3) 0.0451(11) Uani 1 1 d .
H12 H 0.2556 0.5302 0.3298 0.054 Uiso 1 1 calc R
C13 C 0.3460(2) 0.5428(6) 0.4023(2) 0.0432(10) Uani 1 1 d .
H13 H 0.3421 0.6078 0.4338 0.052 Uiso 1 1 calc R
C14 C 0.38581(19) 0.3944(5) 0.3522(2) 0.0406(10) Uani 1 1 d .
H14 H 0.4142 0.3360 0.3417 0.049 Uiso 1 1 calc R
C15 C 0.3237(2) 0.7508(5) 0.1108(3) 0.0465(11) Uani 1 1 d .
H15A H 0.3007 0.7931 0.0665 0.056 Uiso 1 1 calc R
H15B H 0.3328 0.8265 0.1444 0.056 Uiso 1 1 calc R
C16 C 0.4433(2) 0.7158(7) 0.1607(3) 0.0620(15) Uani 1 1 d .
H16 H 0.4528 0.7684 0.2006 0.074 Uiso 1 1 calc R
C17 C 0.4842(2) 0.6472(7) 0.1395(3) 0.0625(15) Uani 1 1 d .
H17 H 0.5278 0.6437 0.1634 0.075 Uiso 1 1 calc R
C18 C 0.3932(2) 0.6133(5) 0.0631(2) 0.0435(10) Uani 1 1 d .
H18 H 0.3604 0.5832 0.0237 0.052 Uiso 1 1 calc R
N1 N 0.07723(16) 0.4445(4) 0.0209(2) 0.0464(9) Uani 1 1 d .
N2 N 0.03384(16) 0.2330(4) -0.00990(19) 0.0419(8) Uani 1 1 d .
N3 N 0.32397(16) 0.4069(4) 0.31300(18) 0.0403(8) Uani 1 1 d .
N4 N 0.40161(18) 0.4747(4) 0.4072(2) 0.0411(9) Uani 1 1 d .
N5 N 0.38437(16) 0.6926(4) 0.11128(18) 0.0413(8) Uani 1 1 d .
N6 N 0.45315(17) 0.5826(4) 0.07757(19) 0.0447(9) Uani 1 1 d .
N7 N 0.0997(4) 0.5068(15) 0.2431(5) 0.151(5) Uani 1 1 d .
O1 O 0.1019(6) 0.3761(14) 0.2297(5) 0.221(6) Uani 1 1 d .
O2 O 0.1325(4) 0.5475(9) 0.2978(5) 0.147(3) Uani 1 1 d .
O3 O 0.0672(5) 0.5874(17) 0.2011(6) 0.245(7) Uani 1 1 d .
O4W O 0.2702(8) 0.240(2) 0.0369(7) 0.294(7) Uiso 1 1 d .
O5W O 0.0569(8) 0.806(2) 0.2759(9) 0.334(8) Uiso 1 1 d .

loop_
_atom_site_aniso_label
_atom_site_aniso_U_11
_atom_site_aniso_U_22
_atom_site_aniso_U_33
_atom_site_aniso_U_23
_atom_site_aniso_U_13
_atom_site_aniso_U_12
Cd1 0.0248(2) 0.0386(3) 0.0361(3) -0.00434(17) 0.00669(18) -0.00315(15)
C1 0.031(2) 0.036(2) 0.054(3) -0.009(2) 0.0065(19) -0.0001(18)
C2 0.033(2) 0.041(2) 0.053(3) -0.007(2) 0.011(2) -0.0073(19)
C3 0.037(2) 0.042(2) 0.034(2) -0.0054(18) 0.0048(17) -0.0042(19)
C4 0.028(2) 0.047(2) 0.038(2) -0.0018(19) 0.0044(17) -0.0008(18)
C5 0.033(2) 0.040(2) 0.034(2) -0.0047(17) 0.0120(16) 0.0004(17)
C6 0.039(2) 0.035(2) 0.038(2) -0.0017(18) 0.0061(18) 0.0041(18)
C7 0.034(2) 0.035(3) 0.086(4) -0.008(2) 0.003(2) 0.0008(19)
C8 0.059(3) 0.064(4) 0.060(3) 0.010(3) 0.017(3) -0.018(3)
C9 0.051(3) 0.063(3) 0.050(3) -0.004(2) 0.014(2) -0.012(2)
C10 0.031(2) 0.046(3) 0.049(3) 0.001(2) 0.0072(19) -0.0003(18)
C11 0.047(3) 0.043(3) 0.045(2) 0.000(2) 0.002(2) -0.011(2)
C12 0.031(2) 0.051(3) 0.048(3) 0.009(2) 0.008(2) 0.0040(18)
C13 0.036(2) 0.049(2) 0.041(2) 0.002(2) 0.0096(19) 0.005(2)
C14 0.031(2) 0.043(2) 0.043(2) 0.0038(19) 0.0080(17) 0.0026(18)
C15 0.040(2) 0.051(3) 0.054(3) 0.007(2) 0.023(2) 0.006(2)
C16 0.043(3) 0.092(4) 0.046(3) -0.023(3) 0.011(2) -0.001(3)
C17 0.035(2) 0.096(4) 0.052(3) -0.021(3) 0.012(2) 0.000(3)
C18 0.038(2) 0.049(3) 0.041(2) -0.006(2) 0.0103(18) -0.0043(19)
N1 0.0259(17) 0.038(2) 0.061(3) 0.0041(19) 0.0002(17) -0.0008(16)
N2 0.0319(18) 0.043(2) 0.045(2) -0.0023(16) 0.0074(15) -0.0034(15)
N3 0.0350(18) 0.041(2) 0.0365(18) 0.0064(15) 0.0041(15) -0.0036(15)
N4 0.0318(19) 0.045(2) 0.040(2) 0.0020(16) 0.0065(16) 0.0041(15)
N5 0.0353(18) 0.050(2) 0.0420(19) 0.0002(16) 0.0185(15) 0.0008(16)
N6 0.0384(19) 0.052(2) 0.044(2) -0.0051(17) 0.0162(16) -0.0017(17)
N7 0.087(5) 0.241(14) 0.098(6) 0.075(8) 0.005(5) -0.064(7)
O1 0.319(14) 0.240(12) 0.149(8) -0.029(8) 0.139(9) -0.172(11)
O2 0.124(6) 0.130(5) 0.147(7) 0.038(5) 0.005(5) -0.017(5)
O3 0.146(8) 0.379(18) 0.186(10) 0.184(12) 0.032(7) 0.050(10)

loop_
_atom_type_symbol
_atom_type_description
_atom_type_scat_dispersion_real
_atom_type_scat_dispersion_imag
_atom_type_scat_source
C C 0.0033 0.0016 'International Tables Vol C Tables 4.2.6.8 and 6.1.1.4'
H H 0.0000 0.0000 'International Tables Vol C Tables 4.2.6.8 and 6.1.1.4'
Cd Cd -0.8075 1.2024 'International Tables Vol C Tables 4.2.6.8 and 6.1.1.4'
N N 0.0061 0.0033 'International Tables Vol C Tables 4.2.6.8 and 6.1.1.4'
O O 0.0106 0.0060 'International Tables Vol C Tables 4.2.6.8 and 6.1.1.4'

loop_
_geom_angle_atom_site_label_1
_geom_angle_atom_site_label_2
_geom_angle_atom_site_label_3
_geom_angle
_geom_angle_site_symmetry_1
_geom_angle_site_symmetry_3
N2 Cd1 N2 180.0(2) . 5
N2 Cd1 N4 94.12(12) . 8_455
N2 Cd1 N4 85.88(12) 5 8_455
N2 Cd1 N4 85.88(12) . 4_545
N2 Cd1 N4 94.12(12) 5 4_545
N4 Cd1 N4 180.0(3) 8_455 4_545
N2 Cd1 N6 90.39(13) . 3_445
N2 Cd1 N6 89.61(13) 5 3_445
N4 Cd1 N6 90.84(13) 8_455 3_445
N4 Cd1 N6 89.16(13) 4_545 3_445
N2 Cd1 N6 89.61(13) . 7
N2 Cd1 N6 90.39(13) 5 7
N4 Cd1 N6 89.16(13) 8_455 7
N4 Cd1 N6 90.84(13) 4_545 7
N6 Cd1 N6 180.00(13) 3_445 7
C6 C1 C2 118.3(4) . .
C6 C1 C7 120.9(5) . .
C2 C1 C7 120.8(4) . .
C3 C2 C1 120.9(4) . .
C3 C2 H2 119.6 . .
C1 C2 H2 119.6 . .
C4 C3 C2 119.2(4) . .
C4 C3 C11 120.4(4) . .
C2 C3 C11 120.4(4) . .
C5 C4 C3 120.8(4) . .
C5 C4 H4 119.6 . .
C3 C4 H4 119.6 . .
C4 C5 C6 118.9(4) . .
C4 C5 C15 122.3(4) . .
C6 C5 C15 118.6(4) . .
C1 C6 C5 121.9(4) . .
C1 C6 H6 119.0 . .
C5 C6 H6 119.0 . .
N1 C7 C1 112.9(4) . .
N1 C7 H7A 109.0 . .
C1 C7 H7A 109.0 . .
N1 C7 H7B 109.0 . .
C1 C7 H7B 109.0 . .
H7A C7 H7B 107.8 . .
C9 C8 N1 106.8(5) . .
C9 C8 H8 126.6 . .
N1 C8 H8 126.6 . .
C8 C9 N2 109.5(5) . .
C8 C9 H9 125.2 . .
N2 C9 H9 125.2 . .
N2 C10 N1 112.4(4) . .
N2 C10 H10 123.8 . .
N1 C10 H10 123.8 . .
N3 C11 C3 110.8(4) . .
N3 C11 H11A 109.5 . .
C3 C11 H11A 109.5 . .
N3 C11 H11B 109.5 . .
C3 C11 H11B 109.5 . .
H11A C11 H11B 108.1 . .
C13 C12 N3 106.0(4) . .
C13 C12 H12 127.0 . .
N3 C12 H12 127.0 . .
C12 C13 N4 110.0(4) . .
C12 C13 H13 125.0 . .
N4 C13 H13 125.0 . .
N4 C14 N3 112.0(4) . .
N4 C14 H14 124.0 . .
N3 C14 H14 124.0 . .
N5 C15 C5 114.2(4) . .
N5 C15 H15A 108.7 . .
C5 C15 H15A 108.7 . .
N5 C15 H15B 108.7 . .
C5 C15 H15B 108.7 . .
H15A C15 H15B 107.6 . .
C17 C16 N5 105.6(4) . .
C17 C16 H16 127.2 . .
N5 C16 H16 127.2 . .
C16 C17 N6 111.0(4) . .
C16 C17 H17 124.5 . .
N6 C17 H17 124.5 . .
N6 C18 N5 112.4(4) . .
N6 C18 H18 123.8 . .
N5 C18 H18 123.8 . .
C10 N1 C8 106.0(4) . .
C10 N1 C7 126.3(5) . .
C8 N1 C7 127.6(5) . .
C10 N2 C9 105.3(4) . .
C10 N2 Cd1 126.3(3) . .
C9 N2 Cd1 127.6(3) . .
C14 N3 C12 107.3(4) . .
C14 N3 C11 126.7(4) . .
C12 N3 C11 126.0(4) . .
C14 N4 C13 104.8(4) . .
C14 N4 Cd1 130.6(3) . 4
C13 N4 Cd1 124.6(3) . 4
C18 N5 C16 106.8(4) . .
C18 N5 C15 127.1(4) . .
C16 N5 C15 126.0(4) . .
C18 N6 C17 104.1(4) . .
C18 N6 Cd1 126.8(3) . 3
C17 N6 Cd1 126.6(3) . 3
O2 N7 O3 121.2(17) . .
O2 N7 O1 118.1(12) . .
O3 N7 O1 120.7(15) . .

loop_
_geom_bond_atom_site_label_1
_geom_bond_atom_site_label_2
_geom_bond_distance
_geom_bond_site_symmetry_2
Cd1 N2 2.341(4) .
Cd1 N2 2.341(4) 5
Cd1 N4 2.371(4) 8_455
Cd1 N4 2.371(4) 4_545
Cd1 N6 2.392(4) 3_445
Cd1 N6 2.392(4) 7
C1 C6 1.377(6) .
C1 C2 1.393(7) .
C1 C7 1.513(6) .
C2 C3 1.392(6) .
C2 H2 0.9300 .
C3 C4 1.387(7) .
C3 C11 1.519(7) .
C4 C5 1.381(6) .
C4 H4 0.9300 .
C5 C6 1.388(6) .
C5 C15 1.508(6) .
C6 H6 0.9300 .
C7 N1 1.468(7) .
C7 H7A 0.9700 .
C7 H7B 0.9700 .
C8 C9 1.340(8) .
C8 N1 1.372(7) .
C8 H8 0.9300 .
C9 N2 1.367(6) .
C9 H9 0.9300 .
C10 N2 1.310(6) .
C10 N1 1.331(6) .
C10 H10 0.9300 .
C11 N3 1.471(6) .
C11 H11A 0.9700 .
C11 H11B 0.9700 .
C12 C13 1.356(7) .
C12 N3 1.367(6) .
C12 H12 0.9300 .
C13 N4 1.382(6) .
C13 H13 0.9300 .
C14 N4 1.318(6) .
C14 N3 1.342(5) .
C14 H14 0.9300 .
C15 N5 1.475(5) .
C15 H15A 0.9700 .
C15 H15B 0.9700 .
C16 C17 1.334(7) .
C16 N5 1.373(6) .
C16 H16 0.9300 .
C17 N6 1.374(6) .
C17 H17 0.9300 .
C18 N6 1.310(6) .
C18 N5 1.334(6) .
C18 H18 0.9300 .
N4 Cd1 2.371(4) 4
N6 Cd1 2.392(4) 3
N7 O2 1.180(13) .
N7 O3 1.188(12) .
N7 O1 1.258(16) .
O4W O4W 1.50(3) 7
